data_7036374
loop_
_publ_author_name
'Modak, Sudipta'
'Gangwar, Manoj Kumar'
'Nageswar Rao, Mitta'
'Madasu, Mahesh'
'Kalita, Alok Ch'
'Dorcet, Vincent'
'Shejale, Mayuri Arun'
'Butcher, Ray J.'
'Ghosh, Prasenjit'

_publ_section_title
;
 Fluoride-free Hiyama coupling by palladium abnormal N-heterocyclic
 carbene complexes.
;
_journal_issue 40
_journal_name_full 'Dalton transactions (Cambridge, England : 2003)'
_journal_page_first 17617
_journal_page_last 17628
_journal_paper_doi 10.1039/c5dt02317c
_journal_volume 44
_journal_year 2015
_chemical_formula_moiety 'C34 H30 I2 N3 P Pd'
_chemical_formula_sum 'C34 H30 I2 N3 P Pd'
_chemical_formula_weight 871.78
_chemical_name_systematic
;
?
;
_space_group_IT_number 61
_symmetry_cell_setting orthorhombic
_symmetry_space_group_name_Hall '-P 2ac 2ab'
_symmetry_space_group_name_H-M 'P b c a'
_atom_sites_solution_hydrogens geom
_atom_sites_solution_primary direct
_atom_sites_solution_secondary difmap
_audit_creation_method SHELXL-97
_audit_update_record
;
2013-04-17 deposited with the CCDC.
2015-09-02 downloaded from the CCDC.
;
_cell_angle_alpha 90.00
_cell_angle_beta 90.00
_cell_angle_gamma 90.00
_cell_formula_units_Z 8
_cell_length_a 17.887(6)
_cell_length_b 18.351(7)
_cell_length_c 19.356(6)
_cell_measurement_reflns_used 6964
_cell_measurement_temperature 150(2)
_cell_measurement_theta_max 25.3
_cell_measurement_theta_min 2.4
_cell_volume 6353(4)
_computing_cell_refinement 'CrystalClear-SM Expert 2.0 r4'
_computing_data_collection 'CrystalClear-SM Expert 2.0 r4 (Rigaku, 2009)'
_computing_data_reduction 'CrystalClear-SM Expert 2.0 r4'
_computing_molecular_graphics 'CrystalStructure 4.0 (Rigaku, 2010)'
_computing_publication_material 'CrystalStructure 4.0'
_computing_structure_refinement 'SHELXL97 (Sheldrick, 2008)'
_computing_structure_solution 'SHELXS86 (Sheldrick, 1985)'
_diffrn_ambient_temperature 150(2)
_diffrn_detector_area_resol_mean 28.5714
_diffrn_measured_fraction_theta_full 0.999
_diffrn_measured_fraction_theta_max 0.999
_diffrn_measurement_device_type 'Rigaku Saturn724+'
_diffrn_measurement_method \w
_diffrn_radiation_monochromator graphite
_diffrn_radiation_source 'fine-focus sealed tube'
_diffrn_radiation_type MoK\a
_diffrn_radiation_wavelength 0.71075
_diffrn_reflns_av_R_equivalents 0.0678
_diffrn_reflns_av_sigmaI/netI 0.0404
_diffrn_reflns_limit_h_max 16
_diffrn_reflns_limit_h_min -21
_diffrn_reflns_limit_k_max 21
_diffrn_reflns_limit_k_min -18
_diffrn_reflns_limit_l_max 23
_diffrn_reflns_limit_l_min -23
_diffrn_reflns_number 45356
_diffrn_reflns_theta_full 25.00
_diffrn_reflns_theta_max 25.00
_diffrn_reflns_theta_min 2.53
_exptl_absorpt_coefficient_mu 2.606
_exptl_absorpt_correction_T_max 0.9497
_exptl_absorpt_correction_T_min 0.9029
_exptl_absorpt_correction_type numerical
_exptl_absorpt_process_details 'NUMABS (Rigaku, 1999)'
_exptl_crystal_colour red
_exptl_crystal_density_diffrn 1.823
_exptl_crystal_density_method 'not measured'
_exptl_crystal_description block
_exptl_crystal_F_000 3376
_exptl_crystal_size_max 0.04
_exptl_crystal_size_mid 0.04
_exptl_crystal_size_min 0.02
_refine_diff_density_max 0.537
_refine_diff_density_min -0.632
_refine_diff_density_rms 0.121
_refine_ls_extinction_method none
_refine_ls_goodness_of_fit_ref 1.273
_refine_ls_hydrogen_treatment mixed
_refine_ls_matrix_type full
_refine_ls_number_parameters 370
_refine_ls_number_reflns 5586
_refine_ls_number_restraints 0
_refine_ls_restrained_S_all 1.273
_refine_ls_R_factor_all 0.0640
_refine_ls_R_factor_gt 0.0575
_refine_ls_shift/su_max 0.001
_refine_ls_shift/su_mean 0.000
_refine_ls_structure_factor_coef Fsqd
_refine_ls_weighting_details 'calc w=1/[\s^2^(Fo^2^)+(0.0064P)^2^+31.9157P] where P=(Fo^2^+2Fc^2^)/3'
_refine_ls_weighting_scheme calc
_refine_ls_wR_factor_gt 0.0797
_refine_ls_wR_factor_ref 0.0816
_reflns_number_gt 5265
_reflns_number_total 5586
_reflns_threshold_expression >2sigma(I)
_cod_data_source_file c5dt02317c2.cif
_cod_data_source_block shelxl
_cod_depositor_comments
;
The following automatic conversions were performed:

'_exptl_absorpt_correction_type' value 'Numerical' changed to
'numerical' according to
/usr/data/users/saulius/crontab/automatic-downloads/rss-feeds/RSC/lib/dictionaries/cif_core.dic
dictionary named 'cif_core.dic' version 2.4.2 from 2011-04-26.

Automatic conversion script
Id: cif_fix_values 3271 2015-04-21 07:52:19Z andrius 

 Adding full bibliography for 7036370--7036375.cif.
;
_cod_original_sg_symbol_H-M 'P bca'
_cod_database_code 7036374

loop_
_symmetry_equiv_pos_as_xyz
'x, y, z'
'-x+1/2, y+1/2, z'
'x, -y+1/2, z+1/2'
'-x+1/2, -y, z+1/2'
'-x, -y, -z'
'x-1/2, -y-1/2, -z'
'-x, y-1/2, -z-1/2'
'x-1/2, y, -z-1/2'

loop_
_atom_site_label
_atom_site_type_symbol
_atom_site_fract_x
_atom_site_fract_y
_atom_site_fract_z
_atom_site_U_iso_or_equiv
_atom_site_adp_type
_atom_site_occupancy
_atom_site_symmetry_multiplicity
_atom_site_calc_flag
_atom_site_refinement_flags
Pd1 Pd 0.15460(2) 0.08819(2) 0.64202(3) 0.01666(12) Uani 1 1 d .
I1 I 0.27825(2) 0.08848(2) 0.56617(3) 0.02932(13) Uani 1 1 d .
I2 I 0.14240(3) -0.05441(2) 0.62796(3) 0.03081(13) Uani 1 1 d .
P1 P 0.05306(8) 0.09234(9) 0.71315(9) 0.0171(4) Uani 1 1 d .
N1 N 0.2146(3) 0.2365(3) 0.6808(3) 0.0219(12) Uani 1 1 d .
N2 N 0.2103(3) 0.3085(3) 0.6718(3) 0.0287(14) Uani 1 1 d .
N3 N 0.1548(3) 0.3157(3) 0.6269(3) 0.0224(13) Uani 1 1 d .
C1 C -0.0295(3) 0.0455(3) 0.6793(4) 0.0193(14) Uani 1 1 d .
C2 C -0.0409(4) 0.0429(4) 0.6086(4) 0.0275(16) Uani 1 1 d .
H2 H -0.0056 0.0645 0.5781 0.033 Uiso 1 1 calc R
C3 C -0.1038(4) 0.0089(4) 0.5823(4) 0.040(2) Uani 1 1 d .
H3 H -0.1121 0.0083 0.5338 0.048 Uiso 1 1 calc R
C4 C -0.1537(4) -0.0236(3) 0.6248(5) 0.037(2) Uani 1 1 d .
H4 H -0.1960 -0.0478 0.6060 0.044 Uiso 1 1 calc R
C5 C -0.1434(4) -0.0217(4) 0.6958(4) 0.038(2) Uani 1 1 d .
H5 H -0.1788 -0.0442 0.7256 0.046 Uiso 1 1 calc R
C6 C -0.0815(3) 0.0130(3) 0.7232(4) 0.0293(17) Uani 1 1 d .
H6 H -0.0744 0.0147 0.7718 0.035 Uiso 1 1 calc R
C7 C 0.0682(3) 0.0551(3) 0.7995(3) 0.0210(14) Uani 1 1 d .
C8 C 0.0262(4) 0.0792(4) 0.8557(4) 0.0311(17) Uani 1 1 d .
H8 H -0.0102 0.1163 0.8490 0.037 Uiso 1 1 calc R
C9 C 0.0365(4) 0.0507(4) 0.9199(4) 0.0372(19) Uani 1 1 d .
H9 H 0.0076 0.0685 0.9575 0.045 Uiso 1 1 calc R
C10 C 0.0880(4) -0.0035(4) 0.9311(4) 0.0375(19) Uani 1 1 d .
H10 H 0.0944 -0.0237 0.9759 0.045 Uiso 1 1 calc R
C11 C 0.1301(4) -0.0280(4) 0.8768(4) 0.0347(18) Uani 1 1 d .
H11 H 0.1660 -0.0653 0.8842 0.042 Uiso 1 1 calc R
C12 C 0.1211(3) 0.0006(3) 0.8112(4) 0.0256(16) Uani 1 1 d .
H12 H 0.1510 -0.0168 0.7742 0.031 Uiso 1 1 calc R
C13 C 0.0210(3) 0.1848(3) 0.7322(3) 0.0185(14) Uani 1 1 d .
C14 C -0.0409(3) 0.2150(3) 0.6998(4) 0.0254(16) Uani 1 1 d .
H14 H -0.0714 0.1862 0.6704 0.030 Uiso 1 1 calc R
C15 C -0.0577(4) 0.2882(3) 0.7110(4) 0.0296(17) Uani 1 1 d .
H15 H -0.1005 0.3090 0.6896 0.036 Uiso 1 1 calc R
C16 C -0.0134(4) 0.3307(3) 0.7524(4) 0.0327(19) Uani 1 1 d .
H16 H -0.0245 0.3809 0.7586 0.039 Uiso 1 1 calc R
C17 C 0.0477(4) 0.3000(3) 0.7851(4) 0.0313(18) Uani 1 1 d .
H17 H 0.0778 0.3291 0.8146 0.038 Uiso 1 1 calc R
C18 C 0.0652(3) 0.2279(3) 0.7752(3) 0.0227(15) Uani 1 1 d .
H18 H 0.1075 0.2073 0.7976 0.027 Uiso 1 1 calc R
C19 C 0.1638(3) 0.1971(3) 0.6432(3) 0.0173(14) Uani 1 1 d .
C20 C 0.1250(3) 0.2503(3) 0.6076(3) 0.0166(14) Uani 1 1 d .
C21 C 0.2752(3) 0.2089(4) 0.7251(4) 0.0292(17) Uani 1 1 d .
H21A H 0.3209 0.2378 0.7160 0.035 Uiso 1 1 calc R
H21B H 0.2859 0.1578 0.7121 0.035 Uiso 1 1 calc R
C22 C 0.2586(3) 0.2116(4) 0.8013(4) 0.0273(17) Uani 1 1 d .
C23 C 0.2576(4) 0.1484(4) 0.8398(4) 0.0328(18) Uani 1 1 d .
H23 H 0.2645 0.1029 0.8173 0.039 Uiso 1 1 calc R
C24 C 0.2469(4) 0.1500(5) 0.9103(4) 0.045(2) Uani 1 1 d .
H24 H 0.2459 0.1060 0.9360 0.054 Uiso 1 1 calc R
C25 C 0.2375(4) 0.2162(4) 0.9431(4) 0.044(2) Uani 1 1 d .
H25 H 0.2312 0.2179 0.9918 0.053 Uiso 1 1 calc R
C26 C 0.2373(4) 0.2798(4) 0.9050(4) 0.041(2) Uani 1 1 d .
H26 H 0.2298 0.3252 0.9276 0.049 Uiso 1 1 calc R
C27 C 0.2478(4) 0.2780(4) 0.8342(4) 0.0311(17) Uani 1 1 d .
H27 H 0.2477 0.3220 0.8083 0.037 Uiso 1 1 calc R
C28 C 0.1387(4) 0.3906(3) 0.6039(4) 0.039(2) Uani 1 1 d .
H28A H 0.1707 0.4248 0.6292 0.059 Uiso 1 1 calc R
H28B H 0.0861 0.4020 0.6130 0.059 Uiso 1 1 calc R
H28C H 0.1487 0.3948 0.5543 0.059 Uiso 1 1 calc R
C29 C 0.0656(3) 0.2429(3) 0.5559(3) 0.0192(14) Uani 1 1 d .
C30 C 0.0052(4) 0.2917(4) 0.5508(4) 0.0296(17) Uani 1 1 d .
H30 H 0.0029 0.3326 0.5808 0.036 Uiso 1 1 calc R
C31 C -0.0505(4) 0.2812(4) 0.5032(4) 0.038(2) Uani 1 1 d .
H31 H -0.0903 0.3153 0.5000 0.045 Uiso 1 1 calc R
C32 C -0.0491(4) 0.2218(4) 0.4601(4) 0.0351(19) Uani 1 1 d .
H32 H -0.0886 0.2140 0.4281 0.042 Uiso 1 1 calc R
C33 C 0.0103(4) 0.1733(4) 0.4635(4) 0.0339(18) Uani 1 1 d .
H33 H 0.0119 0.1325 0.4333 0.041 Uiso 1 1 calc R
C34 C 0.0668(3) 0.1841(3) 0.5104(3) 0.0227(15) Uani 1 1 d .
H34 H 0.1075 0.1508 0.5119 0.027 Uiso 1 1 calc R

loop_
_atom_site_aniso_label
_atom_site_aniso_U_11
_atom_site_aniso_U_22
_atom_site_aniso_U_33
_atom_site_aniso_U_23
_atom_site_aniso_U_13
_atom_site_aniso_U_12
Pd1 0.0159(2) 0.0148(2) 0.0193(3) 0.0011(2) 0.0013(2) 0.00069(19)
I1 0.0262(2) 0.0280(2) 0.0338(3) 0.0040(2) 0.0134(2) 0.00371(19)
I2 0.0322(3) 0.0192(2) 0.0410(3) -0.0024(2) 0.0048(2) -0.00072(19)
P1 0.0161(8) 0.0157(8) 0.0197(10) 0.0015(7) 0.0003(7) 0.0006(6)
N1 0.018(3) 0.020(3) 0.027(3) -0.001(2) -0.002(2) -0.002(2)
N2 0.026(3) 0.020(3) 0.040(4) 0.002(3) -0.001(3) -0.008(2)
N3 0.021(3) 0.017(3) 0.029(4) 0.000(2) -0.001(3) -0.003(2)
C1 0.017(3) 0.013(3) 0.029(4) 0.002(3) 0.000(3) 0.002(2)
C2 0.023(4) 0.027(4) 0.032(5) -0.006(3) -0.002(3) 0.001(3)
C3 0.037(5) 0.037(5) 0.046(6) -0.014(4) -0.015(4) 0.007(4)
C4 0.024(4) 0.017(4) 0.069(6) -0.005(4) -0.005(4) -0.006(3)
C5 0.029(4) 0.025(4) 0.061(6) 0.014(4) 0.001(4) -0.010(3)
C6 0.022(4) 0.026(4) 0.040(5) 0.012(3) -0.002(3) -0.006(3)
C7 0.019(3) 0.022(3) 0.022(4) 0.001(3) -0.001(3) -0.006(3)
C8 0.033(4) 0.031(4) 0.029(4) 0.007(3) 0.002(3) 0.013(3)
C9 0.047(5) 0.043(5) 0.022(4) 0.009(4) 0.010(4) 0.002(4)
C10 0.042(5) 0.048(5) 0.023(4) 0.014(4) -0.007(4) -0.004(4)
C11 0.028(4) 0.039(4) 0.036(5) 0.012(4) -0.009(3) -0.002(3)
C12 0.024(4) 0.029(4) 0.024(4) 0.002(3) 0.002(3) -0.003(3)
C13 0.014(3) 0.020(3) 0.021(4) 0.000(3) 0.007(3) -0.001(2)
C14 0.021(4) 0.026(4) 0.029(4) 0.003(3) 0.003(3) -0.001(3)
C15 0.021(4) 0.024(4) 0.043(5) 0.008(3) 0.012(3) 0.007(3)
C16 0.028(4) 0.015(4) 0.054(5) -0.002(3) 0.020(4) 0.004(3)
C17 0.029(4) 0.021(4) 0.044(5) -0.011(3) 0.005(3) -0.005(3)
C18 0.022(3) 0.024(4) 0.023(4) 0.005(3) 0.002(3) 0.000(3)
C19 0.015(3) 0.024(3) 0.013(3) -0.001(3) 0.004(3) -0.006(3)
C20 0.018(3) 0.014(3) 0.018(4) -0.002(3) 0.003(3) -0.004(2)
C21 0.015(3) 0.035(4) 0.038(5) -0.005(3) -0.006(3) -0.003(3)
C22 0.017(3) 0.032(4) 0.033(5) -0.003(3) -0.004(3) 0.000(3)
C23 0.028(4) 0.024(4) 0.046(5) 0.004(3) 0.007(4) 0.003(3)
C24 0.041(5) 0.051(5) 0.044(6) 0.017(4) 0.016(4) 0.010(4)
C25 0.044(5) 0.057(6) 0.032(5) 0.001(4) 0.006(4) 0.009(4)
C26 0.045(5) 0.044(5) 0.034(5) -0.012(4) 0.006(4) 0.000(4)
C27 0.029(4) 0.026(4) 0.038(5) -0.002(3) -0.004(3) 0.001(3)
C28 0.039(4) 0.016(4) 0.062(6) 0.007(3) -0.004(4) -0.005(3)
C29 0.024(3) 0.019(3) 0.015(4) 0.005(3) 0.006(3) -0.001(3)
C30 0.030(4) 0.022(4) 0.036(5) 0.004(3) -0.005(3) 0.005(3)
C31 0.032(4) 0.029(4) 0.052(6) 0.014(4) -0.014(4) 0.008(3)
C32 0.033(4) 0.040(5) 0.033(5) 0.009(4) -0.018(3) -0.002(3)
C33 0.047(5) 0.030(4) 0.025(4) 0.000(3) -0.008(4) -0.005(3)
C34 0.024(4) 0.024(4) 0.020(4) 0.006(3) 0.002(3) 0.001(3)

loop_
_atom_type_symbol
_atom_type_description
_atom_type_scat_dispersion_real
_atom_type_scat_dispersion_imag
_atom_type_scat_source
C C 0.0033 0.0016 'International Tables Vol C Tables 4.2.6.8 and 6.1.1.4'
H H 0.0000 0.0000 'International Tables Vol C Tables 4.2.6.8 and 6.1.1.4'
I I -0.4742 1.8119 'International Tables Vol C Tables 4.2.6.8 and 6.1.1.4'
N N 0.0061 0.0033 'International Tables Vol C Tables 4.2.6.8 and 6.1.1.4'
P P 0.1023 0.0942 'International Tables Vol C Tables 4.2.6.8 and 6.1.1.4'
Pd Pd -0.9988 1.0072 'International Tables Vol C Tables 4.2.6.8 and 6.1.1.4'

loop_
_geom_angle_atom_site_label_1
_geom_angle_atom_site_label_2
_geom_angle_atom_site_label_3
_geom_angle
C19 Pd1 P1 91.41(17)
C19 Pd1 I2 174.76(18)
P1 Pd1 I2 91.69(4)
C19 Pd1 I1 86.36(16)
P1 Pd1 I1 175.88(5)
I2 Pd1 I1 90.79(2)
C7 P1 C13 102.1(3)
C7 P1 C1 105.8(3)
C13 P1 C1 104.8(3)
C7 P1 Pd1 115.0(2)
C13 P1 Pd1 113.7(2)
C1 P1 Pd1 114.2(2)
N2 N1 C19 114.5(5)
N2 N1 C21 117.3(5)
C19 N1 C21 128.0(5)
N3 N2 N1 103.1(5)
N2 N3 C20 112.6(5)
N2 N3 C28 115.9(5)
C20 N3 C28 131.4(6)
C2 C1 C6 119.3(6)
C2 C1 P1 119.3(5)
C6 C1 P1 121.4(5)
C1 C2 C3 119.9(7)
C1 C2 H2 120.0
C3 C2 H2 120.0
C4 C3 C2 120.8(8)
C4 C3 H3 119.6
C2 C3 H3 119.6
C3 C4 C5 120.3(7)
C3 C4 H4 119.9
C5 C4 H4 119.9
C6 C5 C4 119.8(7)
C6 C5 H5 120.1
C4 C5 H5 120.1
C5 C6 C1 119.9(7)
C5 C6 H6 120.1
C1 C6 H6 120.1
C8 C7 C12 117.8(6)
C8 C7 P1 121.0(5)
C12 C7 P1 121.2(5)
C9 C8 C7 121.2(6)
C9 C8 H8 119.4
C7 C8 H8 119.4
C8 C9 C10 120.8(7)
C8 C9 H9 119.6
C10 C9 H9 119.6
C11 C10 C9 119.1(7)
C11 C10 H10 120.5
C9 C10 H10 120.5
C10 C11 C12 121.1(7)
C10 C11 H11 119.5
C12 C11 H11 119.5
C11 C12 C7 120.0(7)
C11 C12 H12 120.0
C7 C12 H12 120.0
C14 C13 C18 119.8(6)
C14 C13 P1 122.0(5)
C18 C13 P1 117.9(5)
C13 C14 C15 119.1(6)
C13 C14 H14 120.4
C15 C14 H14 120.4
C16 C15 C14 121.0(7)
C16 C15 H15 119.5
C14 C15 H15 119.5
C15 C16 C17 119.5(6)
C15 C16 H16 120.2
C17 C16 H16 120.2
C18 C17 C16 120.6(7)
C18 C17 H17 119.7
C16 C17 H17 119.7
C17 C18 C13 120.0(6)
C17 C18 H18 120.0
C13 C18 H18 120.0
N1 C19 C20 103.0(5)
N1 C19 Pd1 125.9(4)
C20 C19 Pd1 131.1(5)
N3 C20 C19 106.7(5)
N3 C20 C29 123.5(5)
C19 C20 C29 129.7(5)
N1 C21 C22 114.5(5)
N1 C21 H21A 108.6
C22 C21 H21A 108.6
N1 C21 H21B 108.6
C22 C21 H21B 108.6
H21A C21 H21B 107.6
C23 C22 C27 119.2(7)
C23 C22 C21 120.3(6)
C27 C22 C21 120.4(6)
C24 C23 C22 121.3(7)
C24 C23 H23 119.4
C22 C23 H23 119.4
C23 C24 C25 119.5(7)
C23 C24 H24 120.3
C25 C24 H24 120.3
C26 C25 C24 119.9(8)
C26 C25 H25 120.1
C24 C25 H25 120.1
C25 C26 C27 120.5(7)
C25 C26 H26 119.7
C27 C26 H26 119.7
C26 C27 C22 119.7(7)
C26 C27 H27 120.2
C22 C27 H27 120.2
N3 C28 H28A 109.5
N3 C28 H28B 109.5
H28A C28 H28B 109.5
N3 C28 H28C 109.5
H28A C28 H28C 109.5
H28B C28 H28C 109.5
C34 C29 C30 117.5(6)
C34 C29 C20 119.5(5)
C30 C29 C20 123.0(6)
C31 C30 C29 121.0(7)
C31 C30 H30 119.5
C29 C30 H30 119.5
C30 C31 C32 120.5(7)
C30 C31 H31 119.7
C32 C31 H31 119.7
C31 C32 C33 119.5(7)
C31 C32 H32 120.2
C33 C32 H32 120.2
C34 C33 C32 120.2(7)
C34 C33 H33 119.9
C32 C33 H33 119.9
C33 C34 C29 121.2(6)
C33 C34 H34 119.4
C29 C34 H34 119.4

loop_
_geom_bond_atom_site_label_1
_geom_bond_atom_site_label_2
_geom_bond_distance
Pd1 C19 2.006(6)
Pd1 P1 2.2804(17)
Pd1 I2 2.6399(12)
Pd1 I1 2.6546(9)
P1 C7 1.826(7)
P1 C13 1.829(6)
P1 C1 1.829(6)
N1 N2 1.335(7)
N1 C19 1.370(7)
N1 C21 1.472(8)
N2 N3 1.326(7)
N3 C20 1.366(7)
N3 C28 1.472(8)
C1 C2 1.385(9)
C1 C6 1.395(9)
C2 C3 1.385(9)
C2 H2 0.9500
C3 C4 1.353(10)
C3 H3 0.9500
C4 C5 1.388(11)
C4 H4 0.9500
C5 C6 1.383(9)
C5 H5 0.9500
C6 H6 0.9500
C7 C8 1.393(9)
C7 C12 1.395(9)
C8 C9 1.361(9)
C8 H8 0.9500
C9 C10 1.374(10)
C9 H9 0.9500
C10 C11 1.369(10)
C10 H10 0.9500
C11 C12 1.382(9)
C11 H11 0.9500
C12 H12 0.9500
C13 C14 1.388(9)
C13 C18 1.393(9)
C14 C15 1.394(9)
C14 H14 0.9500
C15 C16 1.370(10)
C15 H15 0.9500
C16 C17 1.382(10)
C16 H16 0.9500
C17 C18 1.374(9)
C17 H17 0.9500
C18 H18 0.9500
C19 C20 1.382(8)
C20 C29 1.466(8)
C21 C22 1.504(9)
C21 H21A 0.9900
C21 H21B 0.9900
C22 C23 1.378(9)
C22 C27 1.389(9)
C23 C24 1.378(10)
C23 H23 0.9500
C24 C25 1.380(11)
C24 H24 0.9500
C25 C26 1.382(10)
C25 H25 0.9500
C26 C27 1.383(10)
C26 H26 0.9500
C27 H27 0.9500
C28 H28A 0.9800
C28 H28B 0.9800
C28 H28C 0.9800
C29 C34 1.392(9)
C29 C30 1.408(8)
C30 C31 1.369(10)
C30 H30 0.9500
C31 C32 1.374(10)
C31 H31 0.9500
C32 C33 1.388(10)
C32 H32 0.9500
C33 C34 1.373(9)
C33 H33 0.9500
C34 H34 0.9500

loop_
_geom_torsion_atom_site_label_1
_geom_torsion_atom_site_label_2
_geom_torsion_atom_site_label_3
_geom_torsion_atom_site_label_4
_geom_torsion
C19 Pd1 P1 C7 -112.0(3)
I2 Pd1 P1 C7 72.2(2)
I1 Pd1 P1 C7 -54.8(7)
C19 Pd1 P1 C13 5.2(3)
I2 Pd1 P1 C13 -170.6(2)
I1 Pd1 P1 C13 62.4(7)
C19 Pd1 P1 C1 125.4(3)
I2 Pd1 P1 C1 -50.4(2)
I1 Pd1 P1 C1 -177.4(6)
C19 N1 N2 N3 -0.1(7)
C21 N1 N2 N3 176.0(5)
N1 N2 N3 C20 -0.3(7)
N1 N2 N3 C28 -177.2(6)
C7 P1 C1 C2 -158.5(5)
C13 P1 C1 C2 94.1(5)
Pd1 P1 C1 C2 -31.0(6)
C7 P1 C1 C6 22.1(6)
C13 P1 C1 C6 -85.3(5)
Pd1 P1 C1 C6 149.6(5)
C6 C1 C2 C3 0.6(10)
P1 C1 C2 C3 -178.8(5)
C1 C2 C3 C4 -1.6(10)
C2 C3 C4 C5 1.5(11)
C3 C4 C5 C6 -0.5(11)
C4 C5 C6 C1 -0.4(10)
C2 C1 C6 C5 0.4(10)
P1 C1 C6 C5 179.7(5)
C13 P1 C7 C8 29.5(6)
C1 P1 C7 C8 -79.8(6)
Pd1 P1 C7 C8 153.2(5)
C13 P1 C7 C12 -151.6(5)
C1 P1 C7 C12 99.0(5)
Pd1 P1 C7 C12 -28.0(6)
C12 C7 C8 C9 0.0(10)
P1 C7 C8 C9 178.9(6)
C7 C8 C9 C10 -0.8(11)
C8 C9 C10 C11 0.9(11)
C9 C10 C11 C12 -0.3(11)
C10 C11 C12 C7 -0.4(10)
C8 C7 C12 C11 0.6(9)
P1 C7 C12 C11 -178.3(5)
C7 P1 C13 C14 -133.5(5)
C1 P1 C13 C14 -23.4(6)
Pd1 P1 C13 C14 102.1(5)
C7 P1 C13 C18 53.3(5)
C1 P1 C13 C18 163.4(5)
Pd1 P1 C13 C18 -71.1(5)
C18 C13 C14 C15 0.0(10)
P1 C13 C14 C15 -173.1(5)
C13 C14 C15 C16 1.1(10)
C14 C15 C16 C17 -1.8(11)
C15 C16 C17 C18 1.4(11)
C16 C17 C18 C13 -0.4(10)
C14 C13 C18 C17 -0.3(10)
P1 C13 C18 C17 173.1(5)
N2 N1 C19 C20 0.4(7)
C21 N1 C19 C20 -175.2(6)
N2 N1 C19 Pd1 178.8(4)
C21 N1 C19 Pd1 3.3(9)
P1 Pd1 C19 N1 102.6(5)
I2 Pd1 C19 N1 -131.1(16)
I1 Pd1 C19 N1 -74.0(5)
P1 Pd1 C19 C20 -79.5(6)
I2 Pd1 C19 C20 47(2)
I1 Pd1 C19 C20 104.0(6)
N2 N3 C20 C19 0.5(7)
C28 N3 C20 C19 176.9(7)
N2 N3 C20 C29 -176.8(6)
C28 N3 C20 C29 -0.4(11)
N1 C19 C20 N3 -0.5(6)
Pd1 C19 C20 N3 -178.8(4)
N1 C19 C20 C29 176.6(6)
Pd1 C19 C20 C29 -1.8(10)
N2 N1 C21 C22 82.4(7)
C19 N1 C21 C22 -102.1(7)
N1 C21 C22 C23 119.5(7)
N1 C21 C22 C27 -63.8(8)
C27 C22 C23 C24 -0.6(10)
C21 C22 C23 C24 176.2(6)
C22 C23 C24 C25 -0.6(12)
C23 C24 C25 C26 1.5(12)
C24 C25 C26 C27 -1.3(12)
C25 C26 C27 C22 0.1(11)
C23 C22 C27 C26 0.8(10)
C21 C22 C27 C26 -176.0(6)
N3 C20 C29 C34 142.5(6)
C19 C20 C29 C34 -34.1(10)
N3 C20 C29 C30 -39.4(9)
C19 C20 C29 C30 144.0(7)
C34 C29 C30 C31 0.5(10)
C20 C29 C30 C31 -177.7(6)
C29 C30 C31 C32 1.2(12)
C30 C31 C32 C33 -1.9(12)
C31 C32 C33 C34 0.9(11)
C32 C33 C34 C29 0.7(11)
C30 C29 C34 C33 -1.4(10)
C20 C29 C34 C33 176.8(6)
